data_2005442
loop_
_publ_author_name
'Castellari, C.'
'Ottani, S.'

_publ_section_title
;
 Diclofenac Salts. IV. Tris(2-hydroxyethyl)ammonium
 2-(2,6-Dichlorophenylamino)phenylacetate
;
_journal_issue 10
_journal_name_full 'Acta Crystallographica Section C'
_journal_page_first 2619
_journal_page_last 2622
_journal_paper_doi 10.1107/S0108270196006300
_journal_volume 52
_journal_year 1996
_chemical_formula_moiety 'C6 H16 N O3 1+, C14 H10 Cl2 N O2 1-'
_chemical_formula_sum 'C20 H26 Cl2 N2 O5'
_chemical_formula_weight 445.33
_chemical_melting_point 406
_chemical_name_systematic
;
Tris(2-hydroxyethyl)ammonium (2,6-dichlorophenyl)amino-phenylacetate (HTEA.D)
;
_space_group_IT_number 14
_symmetry_cell_setting monoclinic
_symmetry_space_group_name_Hall '-P 2yab'
_symmetry_space_group_name_H-M 'P 1 21/a 1'
_cell_angle_alpha 90.00(2)
_cell_angle_beta 93.24(2)
_cell_angle_gamma 90.00(2)
_cell_formula_units_Z 4
_cell_length_a 10.589(3)
_cell_length_b 9.396(2)
_cell_length_c 21.132(5)
_cell_measurement_reflns_used 25
_cell_measurement_temperature 293(2)
_cell_measurement_theta_max 10
_cell_measurement_theta_min 6
_cell_volume 2099.2(9)
_computing_cell_refinement 'CAD-4 Software'
_computing_data_collection 'CAD-4 Software (Enraf-Nonius, 1989)'
_computing_data_reduction 'MolEN (Fair, 1990)'
_computing_molecular_graphics 'SCHAKAL92 (Keller, 1992), ORTEPII (Johnson, 1976)'
_computing_publication_material SHELXL93
_computing_structure_refinement 'SHELXL93 (Sheldrick, 1993)'
_computing_structure_solution 'SHELXS86 (Sheldrick, 1990)'
_diffrn_ambient_temperature 293(2)
_diffrn_measurement_device 'Enraf-Nonius CAD-4'
_diffrn_measurement_method 'profile data from \w'
_diffrn_radiation_source 'fine-focus sealed tube'
_diffrn_radiation_type MoK\a
_diffrn_radiation_wavelength 0.71069
_diffrn_reflns_av_R_equivalents 0.1050
_diffrn_reflns_av_sigmaI/netI 0.1524
_diffrn_reflns_limit_h_max 13
_diffrn_reflns_limit_h_min -13
_diffrn_reflns_limit_k_max 12
_diffrn_reflns_limit_k_min 0
_diffrn_reflns_limit_l_max 27
_diffrn_reflns_limit_l_min 0
_diffrn_reflns_number 10213
_diffrn_reflns_theta_max 27.97
_diffrn_reflns_theta_min 2.90
_diffrn_standards_decay_% 'intensity variation: none'
_diffrn_standards_interval_time 160
_diffrn_standards_number 3
_exptl_absorpt_coefficient_mu 0.344
_exptl_absorpt_correction_type none
_exptl_crystal_colour colourless
_exptl_crystal_density_diffrn 1.40
_exptl_crystal_density_meas 1.41
_exptl_crystal_description prism
_exptl_crystal_F_000 936
_exptl_crystal_size_max 0.25
_exptl_crystal_size_mid 0.18
_exptl_crystal_size_min 0.075
_refine_diff_density_max 0.201
_refine_diff_density_min -0.209
_refine_ls_extinction_method none
_refine_ls_goodness_of_fit_all 0.955
_refine_ls_goodness_of_fit_obs 1.133
_refine_ls_hydrogen_treatment
;
H atoms riding except for H1, H11, H16, H21 and H26, for which all
parameters were refined
;
_refine_ls_matrix_type full
_refine_ls_number_parameters 307
_refine_ls_number_reflns 5051
_refine_ls_number_restraints 40
_refine_ls_restrained_S_all 0.959
_refine_ls_restrained_S_obs 1.123
_refine_ls_R_factor_all 0.1955
_refine_ls_R_factor_obs 0.0464
_refine_ls_shift/esd_max 0.005
_refine_ls_shift/esd_mean 0.001
_refine_ls_structure_factor_coef Fsqd
_refine_ls_weighting_scheme
;
calc w = 1/[\s^2^(F~o~^2^) + (0.0344P)^2^]
where P = (F~o~^2^ + 2F~c~^2^)/3
;
_refine_ls_wR_factor_all 0.1006
_refine_ls_wR_factor_obs 0.0698
_reflns_number_observed 1936
_reflns_number_total 5053
_reflns_observed_criterion >2\s(I)
_cod_data_source_file ab1345.cif
_cod_data_source_block team
_cod_original_cell_volume 2099.3(9)
_cod_original_sg_symbol_H-M 'P 21/a'
_cod_database_code 2005442
_cod_database_fobs_code 2005442

loop_
_symmetry_equiv_pos_as_xyz
'x, y, z'
'-x+1/2, y+1/2, -z'
'-x, -y, -z'
'x-1/2, -y-1/2, z'

loop_
_atom_site_aniso_label
_atom_site_aniso_U_11
_atom_site_aniso_U_22
_atom_site_aniso_U_33
_atom_site_aniso_U_12
_atom_site_aniso_U_13
_atom_site_aniso_U_23
Cl1 0.0618(6) 0.0527(5) 0.0457(4) 0.0047(4) -0.0025(4) 0.0120(4)
Cl2 0.0530(5) 0.0488(5) 0.0459(4) 0.0048(4) -0.0074(4) 0.0026(4)
N1 0.059(2) 0.035(2) 0.0328(15) 0.0091(12) 0.0117(13) 0.0073(12)
C1 0.044(2) 0.030(2) 0.0286(15) 0.0050(15) -0.0032(14) -0.0004(13)
C2 0.042(2) 0.038(2) 0.0264(14) 0.005(2) -0.0021(13) 0.0002(14)
C3 0.061(2) 0.045(2) 0.035(2) 0.014(2) -0.002(2) -0.0059(15)
C4 0.078(2) 0.034(2) 0.047(2) 0.007(2) -0.004(2) -0.001(2)
C5 0.063(2) 0.039(2) 0.041(2) -0.015(2) -0.008(2) 0.005(2)
C6 0.049(2) 0.043(2) 0.035(2) 0.000(2) -0.0010(14) -0.0002(15)
C7 0.038(2) 0.028(2) 0.038(2) -0.0034(14) 0.0076(13) 0.0008(13)
C8 0.045(2) 0.029(2) 0.039(2) -0.0047(15) 0.0036(14) 0.0048(13)
C9 0.045(2) 0.036(2) 0.060(2) 0.0078(15) 0.010(2) 0.000(2)
C10 0.058(2) 0.045(2) 0.047(2) 0.004(2) 0.019(2) -0.005(2)
C11 0.053(2) 0.044(2) 0.037(2) -0.006(2) 0.007(2) -0.001(2)
C12 0.038(2) 0.033(2) 0.041(2) -0.0005(14) 0.0017(13) 0.0031(14)
C13 0.040(2) 0.045(2) 0.036(2) 0.0100(15) 0.0017(14) -0.0016(14)
C14 0.042(2) 0.037(2) 0.037(2) -0.001(2) 0.0015(14) 0.004(2)
O1 0.074(2) 0.0564(14) 0.0424(12) 0.0269(13) 0.0024(11) 0.0074(11)
O2 0.102(2) 0.064(2) 0.0313(11) 0.0250(14) 0.0066(12) -0.0046(11)
N2 0.045(2) 0.0258(13) 0.0375(14) -0.0035(13) 0.0035(12) 0.0008(13)
C15 0.049(4) 0.033(3) 0.052(3) 0.002(3) 0.001(3) -0.008(3)
C15a 0.043(6) 0.035(5) 0.059(5) -0.011(4) 0.000(4) 0.006(4)
C16 0.055(2) 0.045(2) 0.047(2) -0.004(2) -0.002(2) -0.007(2)
O3 0.098(2) 0.0493(14) 0.0353(13) -0.0097(13) -0.0095(12) 0.0033(11)
C17 0.053(4) 0.043(3) 0.052(4) -0.005(3) 0.023(3) -0.001(3)
C17a 0.079(8) 0.061(7) 0.030(5) 0.007(6) 0.012(5) 0.008(4)
C18 0.081(3) 0.052(2) 0.057(2) -0.007(2) 0.026(2) -0.011(2)
O4 0.070(2) 0.0389(13) 0.0506(13) 0.0048(12) -0.0030(12) -0.0070(12)
C19 0.057(4) 0.046(3) 0.046(3) -0.003(3) -0.007(3) 0.004(3)
C19a 0.032(5) 0.032(5) 0.093(8) 0.012(4) 0.000(5) 0.004(5)
C20 0.046(2) 0.050(2) 0.092(3) -0.001(2) -0.009(2) 0.007(2)
O5 0.055(2) 0.0460(14) 0.084(2) -0.0084(13) -0.0075(13) 0.0088(13)

loop_
_atom_site_label
_atom_site_occupancy
_atom_site_fract_x
_atom_site_fract_y
_atom_site_fract_z
_atom_site_U_iso_or_equiv
_atom_site_thermal_displace_type
_atom_site_calc_flag
_atom_site_refinement_flags
_atom_site_disorder_group
_atom_site_type_symbol
Cl1 1 1.00944(8) 0.30235(8) -0.27967(4) 0.0536(2) Uani d D . Cl
Cl2 1 0.71952(7) 0.53735(8) -0.47155(3) 0.0496(2) Uani d D . Cl
N1 1 0.8032(2) 0.4903(3) -0.33357(12) 0.0421(7) Uani d . . N
H1 1 0.7996(23) 0.4531(27) -0.2983(12) 0.037(8) Uiso d . . H
C1 1 0.7882(3) 0.6387(3) -0.33201(12) 0.0341(7) Uani d D . C
C2 1 0.6931(3) 0.6966(3) -0.29658(11) 0.0356(7) Uani d D . C
C3 1 0.6768(3) 0.8431(3) -0.29849(13) 0.0470(8) Uani d D . C
H2 1 0.6133(3) 0.8833(3) -0.27566(13) 0.056 Uiso calc R . H
C4 1 0.7511(3) 0.9315(3) -0.33287(14) 0.0534(9) Uani d D . C
H3 1 0.7372(3) 1.0292(3) -0.33352(14) 0.064 Uiso calc R . H
C5 1 0.8459(3) 0.8731(3) -0.36610(13) 0.0477(8) Uani d D . C
H4 1 0.8973(3) 0.9315(3) -0.38917(13) 0.057 Uiso calc R . H
C6 1 0.8651(3) 0.7281(3) -0.36538(12) 0.0423(8) Uani d D . C
H5 1 0.9304(3) 0.6896(3) -0.38752(12) 0.051 Uiso calc R . H
C7 1 0.8718(3) 0.4188(3) -0.37814(12) 0.0344(7) Uani d D . C
C8 1 0.9683(3) 0.3243(3) -0.36001(12) 0.0374(7) Uani d D . C
C9 1 1.0341(3) 0.2474(3) -0.40280(14) 0.0468(8) Uani d D . C
H6 1 1.0972(3) 0.1842(3) -0.38872(14) 0.056 Uiso calc R . H
C10 1 1.0055(3) 0.2653(3) -0.46677(14) 0.0495(8) Uani d D . C
H7 1 1.0509(3) 0.2160(3) -0.49615(14) 0.059 Uiso calc R . H
C11 1 0.9096(3) 0.3562(3) -0.48710(13) 0.0447(8) Uani d D . C
H8 1 0.8896(3) 0.3679(3) -0.53021(13) 0.054 Uiso calc R . H
C12 1 0.8432(2) 0.4298(3) -0.44327(12) 0.0372(7) Uani d D . C
C13 1 0.6071(3) 0.6034(3) -0.26038(12) 0.0403(7) Uani d . . C
H9 1 0.5769(3) 0.5265(3) -0.28785(12) 0.048 Uiso calc R . H
H10 1 0.5342(3) 0.6590(3) -0.24961(12) 0.048 Uiso calc R . H
C14 1 0.6678(3) 0.5393(3) -0.19963(13) 0.0387(7) Uani d . . C
O1 1 0.7422(2) 0.4378(2) -0.20587(9) 0.0575(6) Uani d . . O
O2 1 0.6388(2) 0.5910(2) -0.14856(9) 0.0656(7) Uani d . . O
N2 1 0.7760(2) 0.4674(3) 0.09141(11) 0.0360(6) Uani d D . N
H11 1 0.7819(24) 0.5466(27) 0.0734(12) 0.037(9) Uiso d . . H
C15 0.613(6) 0.7561(6) 0.3594(5) 0.0402(2) 0.045(2) Uani d PD 1 C
H12 0.613(6) 0.8355(6) 0.3440(5) 0.0205(2) 0.054 Uiso calc PR 1 H
H13 0.613(6) 0.7317(6) 0.2700(5) 0.0589(2) 0.054 Uiso calc PR 1 H
C15a 0.387(6) 0.6648(9) 0.3884(8) 0.0604(4) 0.046(3) Uani d PD 2 C
H12a 0.387(6) 0.6710(9) 0.2886(8) 0.0720(4) 0.055 Uiso calc PR 2 H
H13a 0.387(6) 0.5873(9) 0.4255(8) 0.0764(4) 0.055 Uiso calc PR 2 H
C16 1 0.6583(3) 0.4008(3) -0.00933(14) 0.0493(8) Uani d D . C
H14 0.613(6) 0.6636(3) 0.3397(3) -0.04611(14) 0.059 Uiso calc PR 1 H
H15 0.613(6) 0.5748(3) 0.3904(3) 0.00670(14) 0.059 Uiso calc PR 1 H
H14a 0.387(6) 0.7221(3) 0.3405(3) -0.02676(14) 0.059 Uiso calc PR 2 H
H15a 0.387(6) 0.5760(3) 0.3697(3) -0.02645(14) 0.059 Uiso calc PR 2 H
O3 1 0.6786(2) 0.5428(2) -0.02630(10) 0.0613(7) Uani d D . O
H16 1 0.6764(25) 0.5498(6) -0.0662(11) 0.053(9) Uiso calc RD . H
C17 0.613(6) 0.6680(6) 0.4755(5) 0.1333(3) 0.049(2) Uani d PD 1 C
H17 0.613(6) 0.6724(6) 0.3953(5) 0.1622(3) 0.058 Uiso calc PR 1 H
H18 0.613(6) 0.5896(6) 0.4678(5) 0.1075(3) 0.058 Uiso calc PR 1 H
C17a 0.387(6) 0.7568(11) 0.4990(9) 0.1589(4) 0.057(3) Uani d PD 2 C
H17a 0.387(6) 0.7298(11) 0.4123(9) 0.1790(4) 0.068 Uiso calc PR 2 H
H18a 0.387(6) 0.8376(11) 0.5259(9) 0.1793(4) 0.068 Uiso calc PR 2 H
C18 1 0.6661(3) 0.6098(3) 0.1708(2) 0.0625(10) Uani d D . C
H19 0.613(6) 0.5859(3) 0.6180(3) 0.1905(2) 0.075 Uiso calc PR 1 H
H20 0.613(6) 0.7329(3) 0.6074(3) 0.2041(2) 0.075 Uiso calc PR 1 H
H19a 0.387(6) 0.5810(3) 0.5729(3) 0.1630(2) 0.075 Uiso calc PR 2 H
H20a 0.387(6) 0.6758(3) 0.6388(3) 0.2148(2) 0.075 Uiso calc PR 2 H
O4 1 0.6830(2) 0.7283(2) 0.13161(9) 0.0534(6) Uani d D . O
H21 1 0.7185(31) 0.7926(24) 0.1526(8) 0.088(14) Uiso calc RD . H
C19 0.613(6) 0.9006(5) 0.4422(6) 0.1292(3) 0.050(2) Uani d PD 1 C
H22 0.613(6) 0.9010(5) 0.4963(6) 0.1683(3) 0.060 Uiso calc PR 1 H
H23 0.613(6) 0.9074(5) 0.3422(6) 0.1402(3) 0.060 Uiso calc PR 1 H
C19a 0.387(6) 0.8978(7) 0.3962(8) 0.0805(5) 0.052(3) Uani d PD 2 C
H22a 0.387(6) 0.9044(7) 0.3113(8) 0.1066(5) 0.063 Uiso calc PR 2 H
H23a 0.387(6) 0.8969(7) 0.3661(8) 0.0366(5) 0.063 Uiso calc PR 2 H
C20 1 1.0095(3) 0.4832(3) 0.0942(2) 0.0631(10) Uani d D . C
H24 0.613(6) 1.0852(3) 0.4812(3) 0.1223(2) 0.076 Uiso calc PR 1 H
H25 0.613(6) 1.0205(3) 0.4157(3) 0.0602(2) 0.076 Uiso calc PR 1 H
H24a 0.387(6) 1.0262(3) 0.4899(3) 0.1397(2) 0.076 Uiso calc PR 2 H
H25a 0.387(6) 1.0821(3) 0.4386(3) 0.0763(2) 0.076 Uiso calc PR 2 H
O5 1 0.9928(2) 0.6214(2) 0.06853(11) 0.0620(6) Uani d D . O
H26 1 1.0450(29) 0.6781(20) 0.0872(13) 0.113(18) Uiso calc RD . H

loop_
_atom_type_symbol
_atom_type_description
_atom_type_scat_dispersion_real
_atom_type_scat_dispersion_imag
_atom_type_scat_source
C C 0.0033 0.0016 'International Tables Vol C Tables 4.2.6.8 and 6.1.1.4'
H H 0.0000 0.0000 'International Tables Vol C Tables 4.2.6.8 and 6.1.1.4'
Cl Cl 0.1484 0.1585 'International Tables Vol C Tables 4.2.6.8 and 6.1.1.4'
N N 0.0061 0.0033 'International Tables Vol C Tables 4.2.6.8 and 6.1.1.4'
O O 0.0106 0.0060 'International Tables Vol C Tables 4.2.6.8 and 6.1.1.4'

loop_
_geom_angle_atom_site_label_1
_geom_angle_atom_site_label_2
_geom_angle_atom_site_label_3
_geom_angle
_geom_angle_publ_flag
C7 N1 C1 123.9(2) yes
C7 N1 H1 117.2(18) ?
C1 N1 H1 112.9(18) ?
C6 C1 C2 119.8(3) ?
C6 C1 N1 121.2(3) ?
C2 C1 N1 119.0(3) ?
C3 C2 C1 117.5(3) ?
C3 C2 C13 121.0(3) ?
C1 C2 C13 121.4(2) ?
C4 C3 C2 122.6(3) ?
C4 C3 H2 118.7(2) ?
C2 C3 H2 118.7(2) ?
C5 C4 C3 119.0(3) ?
C5 C4 H3 120.5(2) ?
C3 C4 H3 120.5(2) ?
C4 C5 C6 120.1(3) ?
C4 C5 H4 119.9(2) ?
C6 C5 H4 119.9(2) ?
C5 C6 C1 120.9(3) ?
C5 C6 H5 119.6(2) ?
C1 C6 H5 119.6(2) ?
C8 C7 N1 121.6(2) ?
C8 C7 C12 115.7(2) ?
N1 C7 C12 122.5(3) ?
C9 C8 C7 123.0(3) ?
C9 C8 Cl1 118.1(2) ?
C7 C8 Cl1 118.9(2) ?
C8 C9 C10 119.3(3) ?
C8 C9 H6 120.4(2) ?
C10 C9 H6 120.4(2) ?
C11 C10 C9 119.9(3) ?
C11 C10 H7 120.0(2) ?
C9 C10 H7 120.0(2) ?
C10 C11 C12 119.7(3) ?
C10 C11 H8 120.1(2) ?
C12 C11 H8 120.1(2) ?
C11 C12 C7 122.3(3) ?
C11 C12 Cl2 117.7(2) ?
C7 C12 Cl2 120.0(2) ?
C2 C13 C14 114.8(2) yes
C2 C13 H9 108.57(14) ?
C14 C13 H9 108.6(2) ?
C2 C13 H10 108.57(15) ?
C14 C13 H10 108.6(2) ?
H9 C13 H10 107.5 ?
O2 C14 O1 125.5(3) ?
O2 C14 C13 117.7(3) yes
O1 C14 C13 116.8(2) yes
C17a N2 C19a 114.1(5) ?
C17 N2 C15 112.7(4) ?
C17a N2 C15a 111.7(5) ?
C19a N2 C15a 112.0(5) ?
C17 N2 C19 111.7(3) ?
C15 N2 C19 111.0(3) ?
C17a N2 H11 106.0(18) ?
C19a N2 H11 104.0(18) ?
C17 N2 H11 107.7(18) ?
C15 N2 H11 106.6(17) ?
C15a N2 H11 108.5(18) ?
C19 N2 H11 106.9(18) ?
C16 C15 N2 113.5(4) ?
C16 C15 H12 108.9(3) ?
N2 C15 H12 108.9(3) ?
C16 C15 H13 108.9(2) ?
N2 C15 H13 108.9(2) ?
H12 C15 H13 107.7 ?
C16 C15a N2 112.7(5) ?
C16 C15a H12a 109.1(3) ?
N2 C15a H12a 109.1(3) ?
C16 C15a H13a 109.1(4) ?
N2 C15a H13a 109.1(4) ?
H12a C15a H13a 107.8 ?
O3 C16 C15a 109.4(4) ?
O3 C16 C15 108.6(3) ?
O3 C16 H14 109.96(15) ?
C15 C16 H14 110.0(2) ?
O3 C16 H15 110.0(2) ?
C15 C16 H15 110.0(3) ?
H14 C16 H15 108.3 ?
O3 C16 H14a 109.8(2) ?
C15a C16 H14a 109.8(4) ?
O3 C16 H15a 109.8(2) ?
C15a C16 H15a 109.8(3) ?
H14a C16 H15a 108.3 ?
C16 O3 H16 109.47(15) ?
N2 C17 C18 113.2(4) ?
N2 C17 H17 108.9(2) ?
C18 C17 H17 108.9(3) ?
N2 C17 H18 108.9(3) ?
C18 C17 H18 108.9(3) ?
H17 C17 H18 107.8 ?
C18 C17a N2 116.1(6) ?
C18 C17a H17a 108.3(4) ?
N2 C17a H17a 108.3(4) ?
C18 C17a H18a 108.3(5) ?
N2 C17a H18a 108.3(5) ?
H17a C17a H18a 107.4 ?
O4 C18 C17a 111.1(4) ?
O4 C18 C17 110.6(3) ?
O4 C18 H19 109.5(2) ?
C17 C18 H19 109.5(3) ?
O4 C18 H20 109.5(2) ?
C17 C18 H20 109.5(3) ?
H19 C18 H20 108.1 ?
O4 C18 H19a 109.4(2) ?
C17a C18 H19a 109.4(5) ?
O4 C18 H20a 109.4(2) ?
C17a C18 H20a 109.4(4) ?
H19a C18 H20a 108.0 ?
C18 O4 H21 109.5(2) ?
C20 C19 N2 112.4(4) ?
C20 C19 H22 109.1(3) ?
N2 C19 H22 109.1(3) ?
C20 C19 H23 109.1(3) ?
N2 C19 H23 109.1(2) ?
H22 C19 H23 107.9 ?
C20 C19a N2 114.9(6) ?
C20 C19a H22a 108.6(4) ?
N2 C19a H22a 108.6(3) ?
C20 C19a H23a 108.6(5) ?
N2 C19a H23a 108.6(4) ?
H22a C19a H23a 107.5 ?
O5 C20 C19a 110.9(4) ?
O5 C20 C19 110.6(3) ?
O5 C20 H24 109.5(2) ?
C19 C20 H24 109.5(2) ?
O5 C20 H25 109.5(2) ?
C19 C20 H25 109.5(3) ?
H24 C20 H25 108.1 ?
O5 C20 H24a 109.4(2) ?
C19a C20 H24a 109.4(5) ?
O5 C20 H25a 109.4(2) ?
C19a C20 H25a 109.4(4) ?
H24a C20 H25a 108.0 ?
C20 O5 H26 109.5(2) ?

loop_
_geom_bond_atom_site_label_1
_geom_bond_atom_site_label_2
_geom_bond_distance
_geom_bond_publ_flag
Cl1 C8 1.741(3) ?
Cl2 C12 1.733(3) ?
N1 C7 1.394(3) yes
N1 C1 1.404(3) yes
N1 H1 0.83(2) ?
C1 C6 1.389(4) ?
C1 C2 1.398(4) ?
C2 C3 1.388(4) ?
C2 C13 1.504(4) ?
C3 C4 1.379(4) ?
C3 H2 0.93 ?
C4 C5 1.372(4) ?
C4 H3 0.93 ?
C5 C6 1.377(4) ?
C5 H4 0.93 ?
C6 H5 0.93 ?
C7 C8 1.391(3) ?
C7 C12 1.396(3) ?
C8 C9 1.377(4) ?
C9 C10 1.379(4) ?
C9 H6 0.93 ?
C10 C11 1.377(4) ?
C10 H7 0.93 ?
C11 C12 1.380(4) ?
C11 H8 0.93 ?
C13 C14 1.527(4) ?
C13 H9 0.97 ?
C13 H10 0.97 ?
C14 O2 1.238(3) y
C14 O1 1.248(3) y
N2 C17a 1.482(8) ?
N2 C19a 1.483(7) ?
N2 C17 1.487(5) ?
N2 C15 1.490(5) ?
N2 C15a 1.509(7) ?
N2 C19 1.521(5) ?
N2 H11 0.84(2) ?
C15 C16 1.482(5) ?
C15 H12 0.97 ?
C15 H13 0.97 ?
C15a C16 1.477(8) ?
C15a H12a 0.97 ?
C15a H13a 0.97 ?
C16 O3 1.401(3) yes
C16 H14 0.97 ?
C16 H15 0.97 ?
C16 H14a 0.97 ?
C16 H15a 0.97 ?
O3 H16 0.84(2) ?
C17 C18 1.490(6) ?
C17 H17 0.97 ?
C17 H18 0.97 ?
C17a C18 1.448(9) ?
C17a H17a 0.97 ?
C17a H18a 0.97 ?
C18 O4 1.405(3) yes
C18 H19 0.97 ?
C18 H20 0.97 ?
C18 H19a 0.97 ?
C18 H20a 0.97 ?
O4 H21 0.83(3) ?
C19 C20 1.457(6) ?
C19 H22 0.97 ?
C19 H23 0.97 ?
C19a C20 1.454(8) ?
C19a H22a 0.97 ?
C19a H23a 0.97 ?
C20 O5 1.414(3) yes
C20 H24 0.97 ?
C20 H25 0.97 ?
C20 H24a 0.97 ?
C20 H25a 0.97 ?
O5 H26 0.85(3) ?

loop_
_geom_torsion_atom_site_label_1
_geom_torsion_atom_site_label_2
_geom_torsion_atom_site_label_3
_geom_torsion_atom_site_label_4
_geom_torsion
C7 N1 C1 C6 -15.5(4)
C7 N1 C1 C2 163.9(2)
C6 C1 C2 C3 2.4(4)
N1 C1 C2 C3 -176.9(3)
C6 C1 C2 C13 179.4(2)
N1 C1 C2 C13 0.0(4)
C1 C2 C3 C4 -0.9(4)
C13 C2 C3 C4 -177.8(3)
C2 C3 C4 C5 -0.7(4)
C3 C4 C5 C6 0.6(4)
C4 C5 C6 C1 1.0(4)
C2 C1 C6 C5 -2.5(4)
N1 C1 C6 C5 176.8(3)
C1 N1 C7 C8 126.1(3)
C1 N1 C7 C12 -58.1(4)
N1 C7 C8 C9 177.1(3)
C12 C7 C8 C9 1.1(4)
N1 C7 C8 Cl1 -3.4(4)
C12 C7 C8 Cl1 -179.4(2)
C7 C8 C9 C10 1.0(4)
Cl1 C8 C9 C10 -178.5(2)
C8 C9 C10 C11 -1.8(4)
C9 C10 C11 C12 0.5(4)
C10 C11 C12 C7 1.7(4)
C10 C11 C12 Cl2 -177.5(2)
C8 C7 C12 C11 -2.5(4)
N1 C7 C12 C11 -178.4(3)
C8 C7 C12 Cl2 176.8(2)
N1 C7 C12 Cl2 0.8(4)
C3 C2 C13 C14 -108.4(3)
C1 C2 C13 C14 74.8(3)
C2 C13 C14 O2 105.0(3)
C2 C13 C14 O1 -75.5(3)
C17a N2 C15 C16 109.1(8)
C19a N2 C15 C16 -146.4(6)
C17 N2 C15 C16 70.9(5)
C15a N2 C15 C16 52.5(5)
C19 N2 C15 C16 -163.0(4)
C17a N2 C15a C16 159.2(6)
C19a N2 C15a C16 -71.5(8)
C17 N2 C15a C16 145.7(7)
C15 N2 C15a C16 -52.3(5)
C19 N2 C15a C16 -113.0(6)
N2 C15a C16 O3 -45.3(7)
N2 C15a C16 C15 51.8(5)
N2 C15 C16 O3 45.6(5)
N2 C15 C16 C15a -53.3(5)
C17a N2 C17 C18 50.3(6)
C19a N2 C17 C18 110.0(8)
C15 N2 C17 C18 -161.7(4)
C15a N2 C17 C18 -148.4(6)
C19 N2 C17 C18 72.6(6)
C19a N2 C17a C18 158.6(7)
C17 N2 C17a C18 -54.1(7)
C15 N2 C17a C18 -111.4(8)
C15a N2 C17a C18 -73.1(9)
C19 N2 C17a C18 147.7(9)
N2 C17a C18 O4 -44.8(9)
N2 C17a C18 C17 53.3(6)
N2 C17 C18 O4 47.9(6)
N2 C17 C18 C17a -51.3(5)
C17a N2 C19 C20 -143.9(7)
C19a N2 C19 C20 50.6(5)
C17 N2 C19 C20 -159.6(4)
C15 N2 C19 C20 73.8(5)
C15a N2 C19 C20 113.8(7)
C17a N2 C19a C20 -67.2(9)
C17 N2 C19a C20 -107.1(8)
C15 N2 C19a C20 150.8(9)
C15a N2 C19a C20 164.7(7)
C19 N2 C19a C20 -52.1(6)
N2 C19a C20 O5 -45.2(9)
N2 C19a C20 C19 53.4(6)
N2 C19 C20 O5 49.3(5)
N2 C19 C20 C19a -50.1(5)
